data_7242582
loop_
_publ_author_name
'Yu, Kaxi'
'Chen, Shuai'
'Amgoth, Chander'
'Tang, Guping'
'Bai, Hongzhen'
'Hu, Xiurong'

_publ_section_title
;
 Two polymorphs of remdesivir: crystal structure, solubility, and
 pharmacokinetic study
;
_journal_issue 16
_journal_name_full CrystEngComm
_journal_page_first 2923
_journal_page_last 2927
_journal_paper_doi 10.1039/D1CE00175B
_journal_volume 23
_journal_year 2021
_chemical_absolute_configuration ad
_chemical_formula_moiety 'C27 H35 N6 O8 P'
_chemical_formula_sum 'C27 H35 N6 O8 P'
_chemical_formula_weight 602.58
_chemical_name_systematic Remdesivir
_space_group_crystal_system monoclinic
_space_group_IT_number 4
_space_group_name_Hall 'P 2yb'
_space_group_name_H-M_alt 'P 1 21 1'
_atom_sites_solution_hydrogens mixed
_atom_sites_solution_primary dual
_audit_creation_date 2020-04-28
_audit_creation_method
;
Olex2 1.2
(compiled 2018.05.29 svn.r3508 for OlexSys, GUI svn.r5506)
;
_audit_update_record
;
2020-08-10 deposited with the CCDC.	2021-03-31 downloaded from the CCDC.
;
_cell_angle_alpha 90
_cell_angle_beta 100.022(5)
_cell_angle_gamma 90
_cell_formula_units_Z 2
_cell_length_a 10.5286(17)
_cell_length_b 12.809(2)
_cell_length_c 11.1106(19)
_cell_measurement_reflns_used 9947
_cell_measurement_temperature 170(2)
_cell_measurement_theta_max 27.19
_cell_measurement_theta_min 2.45
_cell_volume 1475.5(4)
_computing_cell_refinement 'SAINT V8.38A (?, 2016)'
_computing_data_reduction 'SAINT V8.38A (?, 2016)'
_computing_molecular_graphics 'Olex2 (Dolomanov et al., 2009)'
_computing_publication_material 'Olex2 (Dolomanov et al., 2009)'
_computing_structure_refinement 'ShelXL (Sheldrick, 2015)'
_computing_structure_solution 'ShelXT (Sheldrick, 2015)'
_diffrn_ambient_temperature 170.0
_diffrn_measured_fraction_theta_full 0.999
_diffrn_measured_fraction_theta_max 0.990
_diffrn_measurement_device_type 'Bruker APEX-II CCD'
_diffrn_measurement_method '\f and \w scans'
_diffrn_radiation_type MoK\a
_diffrn_radiation_wavelength 0.71073
_diffrn_reflns_av_R_equivalents 0.0606
_diffrn_reflns_av_unetI/netI 0.0502
_diffrn_reflns_Laue_measured_fraction_full 0.999
_diffrn_reflns_Laue_measured_fraction_max 0.990
_diffrn_reflns_limit_h_max 13
_diffrn_reflns_limit_h_min -13
_diffrn_reflns_limit_k_max 15
_diffrn_reflns_limit_k_min -16
_diffrn_reflns_limit_l_max 14
_diffrn_reflns_limit_l_min -14
_diffrn_reflns_number 28620
_diffrn_reflns_point_group_measured_fraction_full 0.986
_diffrn_reflns_point_group_measured_fraction_max 0.971
_diffrn_reflns_theta_full 25.242
_diffrn_reflns_theta_max 27.275
_diffrn_reflns_theta_min 2.448
_diffrn_standards_number 0
_exptl_absorpt_coefficient_mu 0.152
_exptl_absorpt_correction_T_max 0.7455
_exptl_absorpt_correction_T_min 0.4799
_exptl_absorpt_correction_type multi-scan
_exptl_absorpt_process_details
;
SADABS-2016/2 (Bruker,2016/2) was used for absorption correction.
wR2(int) was 0.1492 before and 0.0877 after correction.
The Ratio of minimum to maximum transmission is 0.6437.
The \l/2 correction factor is Not present.
;
_exptl_crystal_colour colourless
_exptl_crystal_colour_primary colourless
_exptl_crystal_density_diffrn 1.356
_exptl_crystal_description block
_exptl_crystal_F_000 636
_exptl_crystal_size_max 0.343
_exptl_crystal_size_mid 0.258
_exptl_crystal_size_min 0.24
_refine_diff_density_max 0.961
_refine_diff_density_min -0.332
_refine_diff_density_rms 0.092
_refine_ls_abs_structure_details
;
 Flack x determined using 2533 quotients [(I+)-(I-)]/[(I+)+(I-)]
 (Parsons, Flack and Wagner, Acta Cryst. B69 (2013) 249-259).
;
_refine_ls_abs_structure_Flack -0.02(4)
_refine_ls_extinction_method none
_refine_ls_goodness_of_fit_ref 1.074
_refine_ls_hydrogen_treatment mixed
_refine_ls_matrix_type full
_refine_ls_number_parameters 387
_refine_ls_number_reflns 6455
_refine_ls_number_restraints 2
_refine_ls_restrained_S_all 1.073
_refine_ls_R_factor_all 0.0622
_refine_ls_R_factor_gt 0.0576
_refine_ls_shift/su_max 0.000
_refine_ls_shift/su_mean 0.000
_refine_ls_structure_factor_coef Fsqd
_refine_ls_weighting_details 'w=1/[\s^2^(Fo^2^)+(0.0817P)^2^+0.9910P] where P=(Fo^2^+2Fc^2^)/3'
_refine_ls_weighting_scheme calc
_refine_ls_wR_factor_gt 0.1508
_refine_ls_wR_factor_ref 0.1554
_reflns_Friedel_coverage 0.876
_reflns_Friedel_fraction_full 0.972
_reflns_Friedel_fraction_max 0.951
_reflns_number_gt 5990
_reflns_number_total 6455
_reflns_threshold_expression 'I > 2\s(I)'
_cod_data_source_file d1ce00175b2.cif
_cod_data_source_block 200424_rdv_tri_3_2nd_0m
_cod_depositor_comments 'Adding full bibliography for 7242581--7242582.cif.'
_cod_original_cell_volume 1475.6(4)
_cod_database_code 7242582
_shelx_shelxl_version_number 2016/6
_shelx_space_group_comment
;
The symmetry employed for this shelxl refinement is uniquely defined
by the following loop, which should always be used as a source of
symmetry information in preference to the above space-group names.
They are only intended as comments.
;
_shelx_estimated_absorpt_t_max 0.964
_shelx_estimated_absorpt_t_min 0.950
_olex2_refinement_description
;
1. Fixed Uiso
 At 1.2 times of:
  All C(H) groups, All C(H,H) groups, All N(H,H) groups
 At 1.5 times of:
  All C(H,H,H) groups, All O(H) groups
2. Restrained distances
 N6-H1
 0.88 with sigma of 0.02
3.a Ternary CH refined with riding coordinates:
 C8(H8), C9(H9), C10(H10), C19(H19), C23(H23)
3.b Secondary CH2 refined with riding coordinates:
 C12(H12A,H12B), C22(H22A,H22B), C24(H24A,H24B), C26(H26A,H26B)
3.c Aromatic/amide H refined with riding coordinates:
 C2(H2A), C4(H4), C5(H5), C14(H14), C15(H15), C16(H16), C17(H17), C18(H18)
3.d X=CH2 refined with riding coordinates:
 N1(H1A,H1B)
3.e Idealised Me refined as rotating group:
 C20(H20A,H20B,H20C), C25(H25A,H25B,H25C), C27(H27A,H27B,H27C)
3.f Idealised tetrahedral OH refined as rotating group:
 O2(H2), O3(H3)
;
_olex2_submission_special_instructions 'No special instructions were received'

loop_
_space_group_symop_operation_xyz
'x, y, z'
'-x, y+1/2, -z'

loop_
_atom_site_label
_atom_site_type_symbol
_atom_site_fract_x
_atom_site_fract_y
_atom_site_fract_z
_atom_site_U_iso_or_equiv
_atom_site_adp_type
_atom_site_occupancy
_atom_site_site_symmetry_order
_atom_site_calc_flag
_atom_site_refinement_flags_posn
_atom_site_refinement_flags_adp
_atom_site_refinement_flags_occupancy
_atom_site_disorder_assembly
_atom_site_disorder_group
P1 P 0.84791(10) 0.41823(9) 0.19832(9) 0.0285(2) Uani 1 1 d . . . . .
O1 O 0.5294(3) 0.7023(2) 0.1927(3) 0.0317(7) Uani 1 1 d . . . . .
O2 O 0.7925(3) 0.8178(3) 0.1332(3) 0.0343(7) Uani 1 1 d . . . . .
H2 H 0.872819 0.813761 0.137911 0.051 Uiso 1 1 calc GR . . . .
O3 O 0.7333(3) 0.9082(3) 0.3407(3) 0.0386(7) Uani 1 1 d . . . . .
H3 H 0.756668 0.937105 0.280311 0.058 Uiso 1 1 calc GR . . . .
O4 O 0.7888(3) 0.5278(3) 0.1544(3) 0.0322(7) Uani 1 1 d . . . . .
O5 O 0.8596(3) 0.3991(3) 0.3299(3) 0.0378(7) Uani 1 1 d . . . . .
O6 O 0.9793(3) 0.4244(3) 0.1486(3) 0.0350(7) Uani 1 1 d . . . . .
O7 O 0.8425(5) 0.0620(4) 0.2119(6) 0.0735(15) Uani 1 1 d . . . . .
O8 O 0.9526(3) 0.1864(3) 0.1357(3) 0.0408(8) Uani 1 1 d . . . . .
N1 N 0.0355(4) 0.8584(3) 0.4257(3) 0.0359(8) Uani 1 1 d . . . . .
H1A H -0.049091 0.859179 0.404752 0.043 Uiso 1 1 calc R . . . .
H1B H 0.071521 0.869408 0.502185 0.043 Uiso 1 1 calc R . . . .
N2 N 0.0510(3) 0.8244(3) 0.2258(3) 0.0321(8) Uani 1 1 d . . . . .
N3 N 0.2548(4) 0.8034(3) 0.1574(3) 0.0334(8) Uani 1 1 d . . . . .
N4 N 0.3129(3) 0.8208(3) 0.2769(3) 0.0275(7) Uani 1 1 d . . . . .
N5 N 0.4982(4) 0.9378(4) 0.0532(4) 0.0434(10) Uani 1 1 d . . . . .
N6 N 0.7626(3) 0.3296(3) 0.1191(3) 0.0298(7) Uani 1 1 d D . . . .
C1 C 0.1087(4) 0.8408(3) 0.3416(3) 0.0284(8) Uani 1 1 d . . . . .
C2 C 0.1303(4) 0.8066(4) 0.1426(4) 0.0330(9) Uani 1 1 d . . . . .
H2A H 0.087135 0.794736 0.061283 0.040 Uiso 1 1 calc R . . . .
C3 C 0.2457(4) 0.8397(4) 0.3722(3) 0.0296(8) Uani 1 1 d . . . . .
C4 C 0.3369(4) 0.8572(4) 0.4765(4) 0.0346(9) Uani 1 1 d . . . . .
H4 H 0.319873 0.872369 0.555822 0.042 Uiso 1 1 calc R . . . .
C5 C 0.4587(4) 0.8485(4) 0.4431(4) 0.0350(9) Uani 1 1 d . . . . .
H5 H 0.539108 0.857121 0.496077 0.042 Uiso 1 1 calc R . . . .
C6 C 0.4419(4) 0.8248(3) 0.3184(3) 0.0291(8) Uani 1 1 d . . . . .
C7 C 0.5398(4) 0.8061(3) 0.2386(4) 0.0285(8) Uani 1 1 d . . . . .
C8 C 0.6503(4) 0.6729(4) 0.1564(4) 0.0301(8) Uani 1 1 d . . . . .
H8 H 0.642648 0.678266 0.065670 0.036 Uiso 1 1 calc R . . . .
C9 C 0.7527(4) 0.7490(4) 0.2190(4) 0.0277(8) Uani 1 1 d . . . . .
H9 H 0.828193 0.710387 0.265504 0.033 Uiso 1 1 calc R . . . .
C10 C 0.6820(4) 0.8103(4) 0.3065(3) 0.0289(8) Uani 1 1 d . . . . .
H10 H 0.687129 0.767820 0.382766 0.035 Uiso 1 1 calc R . . . .
C11 C 0.5178(4) 0.8815(3) 0.1336(4) 0.0304(9) Uani 1 1 d . . . . .
C12 C 0.6728(4) 0.5609(4) 0.1960(4) 0.0324(9) Uani 1 1 d . . . . .
H12A H 0.683472 0.555318 0.286099 0.039 Uiso 1 1 calc R . . . .
H12B H 0.598812 0.516949 0.159214 0.039 Uiso 1 1 calc R . . . .
C13 C 1.0937(4) 0.4731(4) 0.2054(4) 0.0323(9) Uani 1 1 d . . . . .
C14 C 1.1942(5) 0.4679(5) 0.1409(5) 0.0446(12) Uani 1 1 d . . . . .
H14 H 1.182607 0.436354 0.062385 0.054 Uiso 1 1 calc R . . . .
C15 C 1.3122(5) 0.5095(6) 0.1929(6) 0.0630(18) Uani 1 1 d . . . . .
H15 H 1.381706 0.507820 0.148700 0.076 Uiso 1 1 calc R . . . .
C16 C 1.3303(6) 0.5534(6) 0.3079(7) 0.0612(17) Uani 1 1 d . . . . .
H16 H 1.412522 0.580061 0.343348 0.073 Uiso 1 1 calc R . . . .
C17 C 1.2305(6) 0.5584(5) 0.3705(6) 0.0555(14) Uani 1 1 d . . . . .
H17 H 1.243278 0.588860 0.449665 0.067 Uiso 1 1 calc R . . . .
C18 C 1.1084(5) 0.5189(5) 0.3191(5) 0.0475(12) Uani 1 1 d . . . . .
H18 H 1.037840 0.523739 0.361794 0.057 Uiso 1 1 calc R . . . .
C19 C 0.7393(4) 0.2267(4) 0.1664(4) 0.0351(10) Uani 1 1 d . . . . .
H19 H 0.722827 0.236668 0.251658 0.042 Uiso 1 1 calc R . . . .
C20 C 0.6170(6) 0.1807(5) 0.0919(5) 0.0522(14) Uani 1 1 d . . . . .
H20A H 0.543778 0.226597 0.097595 0.078 Uiso 1 1 calc GR . . . .
H20B H 0.601196 0.111556 0.123948 0.078 Uiso 1 1 calc GR . . . .
H20C H 0.627361 0.174478 0.006246 0.078 Uiso 1 1 calc GR . . . .
C21 C 0.8496(5) 0.1495(4) 0.1730(5) 0.0413(11) Uani 1 1 d . . . . .
C22 C 1.0680(5) 0.1213(4) 0.1499(5) 0.0430(11) Uani 1 1 d . . . . .
H22A H 1.089712 0.105840 0.068573 0.052 Uiso 1 1 calc R . . . .
H22B H 1.051336 0.054287 0.188767 0.052 Uiso 1 1 calc R . . . .
C23 C 1.1813(5) 0.1773(4) 0.2288(4) 0.0386(10) Uani 1 1 d . . . . .
H23 H 1.200922 0.240830 0.183088 0.046 Uiso 1 1 calc R . . . .
C24 C 1.1485(6) 0.2143(4) 0.3525(5) 0.0442(11) Uani 1 1 d . . . . .
H24A H 1.220072 0.258515 0.393975 0.053 Uiso 1 1 calc R . . . .
H24B H 1.070155 0.258457 0.336104 0.053 Uiso 1 1 calc R . . . .
C25 C 1.1258(7) 0.1274(5) 0.4383(5) 0.0544(14) Uani 1 1 d . . . . .
H25A H 1.049647 0.087140 0.401632 0.082 Uiso 1 1 calc GR . . . .
H25B H 1.111728 0.157233 0.516083 0.082 Uiso 1 1 calc GR . . . .
H25C H 1.201294 0.081383 0.452661 0.082 Uiso 1 1 calc GR . . . .
C26 C 1.2993(5) 0.1055(5) 0.2417(5) 0.0482(12) Uani 1 1 d . . . . .
H26A H 1.318718 0.091345 0.159244 0.058 Uiso 1 1 calc R . . . .
H26B H 1.277158 0.038066 0.276445 0.058 Uiso 1 1 calc R . . . .
C27 C 1.4211(6) 0.1488(6) 0.3221(7) 0.0668(18) Uani 1 1 d . . . . .
H27A H 1.444187 0.215660 0.288740 0.100 Uiso 1 1 calc GR . . . .
H27B H 1.492172 0.099223 0.323510 0.100 Uiso 1 1 calc GR . . . .
H27C H 1.404747 0.159366 0.405443 0.100 Uiso 1 1 calc GR . . . .
H1 H 0.689(5) 0.358(6) 0.120(7) 0.080 Uiso 1 1 d DR . . . .

loop_
_atom_site_aniso_label
_atom_site_aniso_U_11
_atom_site_aniso_U_22
_atom_site_aniso_U_33
_atom_site_aniso_U_23
_atom_site_aniso_U_13
_atom_site_aniso_U_12
P1 0.0270(5) 0.0382(6) 0.0203(4) -0.0011(4) 0.0039(3) 0.0003(4)
O1 0.0290(14) 0.0342(17) 0.0314(15) -0.0039(12) 0.0040(11) 0.0001(12)
O2 0.0243(13) 0.051(2) 0.0283(14) 0.0047(13) 0.0057(11) -0.0049(13)
O3 0.0363(16) 0.0431(19) 0.0357(16) -0.0070(14) 0.0046(12) -0.0062(14)
O4 0.0317(15) 0.0382(17) 0.0281(15) -0.0018(12) 0.0091(12) 0.0006(13)
O5 0.0397(16) 0.053(2) 0.0191(13) 0.0006(13) 0.0010(11) 0.0012(14)
O6 0.0315(14) 0.0450(18) 0.0284(14) -0.0057(13) 0.0047(11) -0.0014(14)
O7 0.066(3) 0.040(2) 0.115(4) 0.023(3) 0.018(3) -0.005(2)
O8 0.0455(19) 0.043(2) 0.0333(16) 0.0044(13) 0.0052(14) 0.0036(15)
N1 0.0276(17) 0.057(2) 0.0233(16) -0.0051(16) 0.0052(13) -0.0021(16)
N2 0.0273(16) 0.047(2) 0.0215(15) -0.0030(15) 0.0023(12) -0.0019(15)
N3 0.0344(18) 0.048(2) 0.0176(15) -0.0035(14) 0.0032(13) -0.0001(16)
N4 0.0261(15) 0.039(2) 0.0176(14) -0.0010(13) 0.0029(12) -0.0002(14)
N5 0.044(2) 0.051(3) 0.033(2) 0.0060(17) -0.0013(16) -0.0008(18)
N6 0.0280(16) 0.040(2) 0.0207(15) 0.0002(14) 0.0017(12) -0.0006(15)
C1 0.0283(19) 0.034(2) 0.0236(17) -0.0006(15) 0.0069(14) -0.0010(16)
C2 0.030(2) 0.048(3) 0.0205(17) -0.0045(17) 0.0040(14) -0.0028(18)
C3 0.032(2) 0.038(2) 0.0193(17) -0.0017(15) 0.0049(15) 0.0015(17)
C4 0.036(2) 0.046(3) 0.0198(17) -0.0027(17) 0.0006(15) 0.0006(18)
C5 0.036(2) 0.046(3) 0.0205(18) -0.0004(17) -0.0031(15) 0.0002(19)
C6 0.0290(19) 0.037(2) 0.0215(17) 0.0000(16) 0.0040(14) 0.0017(17)
C7 0.0255(18) 0.035(2) 0.0244(18) 0.0016(16) 0.0027(14) -0.0002(16)
C8 0.0254(19) 0.040(2) 0.0239(18) -0.0017(17) 0.0021(14) -0.0008(17)
C9 0.0185(17) 0.038(2) 0.0257(18) 0.0022(16) 0.0020(14) -0.0012(16)
C10 0.0246(18) 0.038(2) 0.0226(17) 0.0013(16) 0.0015(14) -0.0019(16)
C11 0.0299(19) 0.036(2) 0.0246(19) -0.0019(16) 0.0036(14) 0.0003(16)
C12 0.0244(19) 0.038(2) 0.036(2) -0.0035(17) 0.0079(16) -0.0023(16)
C13 0.0232(19) 0.035(2) 0.039(2) 0.0036(17) 0.0047(16) -0.0011(16)
C14 0.037(3) 0.056(3) 0.043(3) 0.001(2) 0.012(2) -0.007(2)
C15 0.030(3) 0.097(5) 0.065(4) 0.002(3) 0.017(2) -0.018(3)
C16 0.038(3) 0.071(4) 0.069(4) 0.010(3) -0.005(3) -0.022(3)
C17 0.059(3) 0.059(4) 0.045(3) -0.003(2) -0.002(2) -0.022(3)
C18 0.044(3) 0.056(3) 0.044(3) -0.008(2) 0.008(2) -0.011(2)
C19 0.038(2) 0.042(3) 0.0240(19) 0.0030(17) 0.0017(16) -0.0076(19)
C20 0.050(3) 0.053(3) 0.048(3) 0.006(2) -0.007(2) -0.019(3)
C21 0.050(3) 0.035(3) 0.037(2) 0.0016(19) -0.001(2) -0.003(2)
C22 0.051(3) 0.041(3) 0.036(2) -0.003(2) 0.003(2) 0.006(2)
C23 0.043(3) 0.037(3) 0.035(2) 0.0026(19) 0.0062(19) 0.004(2)
C24 0.051(3) 0.042(3) 0.040(3) -0.005(2) 0.007(2) 0.004(2)
C25 0.070(4) 0.061(4) 0.033(3) 0.000(2) 0.011(2) 0.000(3)
C26 0.043(3) 0.053(3) 0.049(3) -0.002(2) 0.011(2) 0.006(2)
C27 0.052(4) 0.079(5) 0.067(4) -0.006(3) 0.003(3) 0.004(3)

loop_
_atom_type_symbol
_atom_type_description
_atom_type_scat_dispersion_real
_atom_type_scat_dispersion_imag
_atom_type_scat_source
C C 0.0033 0.0016 'International Tables Vol C Tables 4.2.6.8 and 6.1.1.4'
H H 0.0000 0.0000 'International Tables Vol C Tables 4.2.6.8 and 6.1.1.4'
N N 0.0061 0.0033 'International Tables Vol C Tables 4.2.6.8 and 6.1.1.4'
O O 0.0106 0.0060 'International Tables Vol C Tables 4.2.6.8 and 6.1.1.4'
P P 0.1023 0.0942 'International Tables Vol C Tables 4.2.6.8 and 6.1.1.4'

loop_
_geom_angle_atom_site_label_1
_geom_angle_atom_site_label_2
_geom_angle_atom_site_label_3
_geom_angle
_geom_angle_site_symmetry_1
_geom_angle_site_symmetry_3
_geom_angle_publ_flag
O4 P1 O6 99.77(17) . . ?
O4 P1 N6 107.80(19) . . ?
O4 P1 H1 87(2) . . ?
O5 P1 O4 114.67(19) . . ?
O5 P1 O6 115.50(18) . . ?
O5 P1 N6 111.6(2) . . ?
O5 P1 H1 108(2) . . ?
O6 P1 N6 106.49(18) . . ?
O6 P1 H1 127.8(19) . . ?
N6 P1 H1 26.5(16) . . ?
C7 O1 C8 109.0(3) . . ?
C9 O2 H2 109.5 . . ?
C10 O3 H3 109.5 . . ?
C12 O4 P1 118.2(3) . . ?
C13 O6 P1 126.9(3) . . ?
C21 O8 C22 118.5(4) . . ?
H1A N1 H1B 120.0 . . ?
C1 N1 H1A 120.0 . . ?
C1 N1 H1B 120.0 . . ?
C1 N2 C2 116.6(4) . . ?
C2 N3 N4 112.8(3) . . ?
N3 N4 C3 124.1(3) . . ?
C6 N4 N3 125.7(3) . . ?
C6 N4 C3 110.2(3) . . ?
P1 N6 H1 96(6) . . ?
C19 N6 P1 123.7(3) . . ?
C19 N6 H1 100(6) . . ?
N1 C1 N2 118.6(4) . . ?
N1 C1 C3 121.4(4) . . ?
N2 C1 C3 119.9(3) . . ?
N2 C2 H2A 115.0 . . ?
N3 C2 N2 130.0(4) . . ?
N3 C2 H2A 115.0 . . ?
N4 C3 C1 116.6(3) . . ?
C4 C3 N4 107.0(4) . . ?
C4 C3 C1 136.3(4) . . ?
C3 C4 H4 126.3 . . ?
C3 C4 C5 107.4(4) . . ?
C5 C4 H4 126.3 . . ?
C4 C5 H5 125.8 . . ?
C6 C5 C4 108.4(4) . . ?
C6 C5 H5 125.8 . . ?
N4 C6 C5 107.0(3) . . ?
N4 C6 C7 123.1(3) . . ?
C5 C6 C7 130.0(4) . . ?
O1 C7 C6 110.2(3) . . ?
O1 C7 C10 102.4(3) . . ?
O1 C7 C11 109.3(3) . . ?
C6 C7 C10 114.4(3) . . ?
C6 C7 C11 109.2(3) . . ?
C11 C7 C10 111.1(3) . . ?
O1 C8 H8 110.0 . . ?
O1 C8 C9 107.0(3) . . ?
O1 C8 C12 105.5(3) . . ?
C9 C8 H8 110.0 . . ?
C12 C8 H8 110.0 . . ?
C12 C8 C9 114.3(3) . . ?
O2 C9 C8 111.0(3) . . ?
O2 C9 H9 110.7 . . ?
O2 C9 C10 109.9(4) . . ?
C8 C9 H9 110.7 . . ?
C8 C9 C10 103.5(3) . . ?
C10 C9 H9 110.7 . . ?
O3 C10 C7 117.3(4) . . ?
O3 C10 C9 115.1(3) . . ?
O3 C10 H10 107.3 . . ?
C7 C10 H10 107.3 . . ?
C9 C10 C7 101.9(3) . . ?
C9 C10 H10 107.3 . . ?
N5 C11 C7 178.4(5) . . ?
O4 C12 C8 106.6(3) . . ?
O4 C12 H12A 110.4 . . ?
O4 C12 H12B 110.4 . . ?
C8 C12 H12A 110.4 . . ?
C8 C12 H12B 110.4 . . ?
H12A C12 H12B 108.6 . . ?
C14 C13 O6 114.8(4) . . ?
C18 C13 O6 123.5(4) . . ?
C18 C13 C14 121.6(5) . . ?
C13 C14 H14 120.7 . . ?
C13 C14 C15 118.6(5) . . ?
C15 C14 H14 120.7 . . ?
C14 C15 H15 119.5 . . ?
C16 C15 C14 120.9(5) . . ?
C16 C15 H15 119.5 . . ?
C15 C16 H16 120.0 . . ?
C17 C16 C15 119.9(5) . . ?
C17 C16 H16 120.0 . . ?
C16 C17 H17 119.7 . . ?
C16 C17 C18 120.6(6) . . ?
C18 C17 H17 119.7 . . ?
C13 C18 C17 118.3(5) . . ?
C13 C18 H18 120.9 . . ?
C17 C18 H18 120.9 . . ?
N6 C19 H19 107.1 . . ?
N6 C19 C20 109.5(4) . . ?
N6 C19 C21 115.6(4) . . ?
C20 C19 H19 107.1 . . ?
C21 C19 H19 107.1 . . ?
C21 C19 C20 110.0(4) . . ?
C19 C20 H20A 109.5 . . ?
C19 C20 H20B 109.5 . . ?
C19 C20 H20C 109.5 . . ?
H20A C20 H20B 109.5 . . ?
H20A C20 H20C 109.5 . . ?
H20B C20 H20C 109.5 . . ?
O7 C21 O8 123.5(5) . . ?
O7 C21 C19 121.8(5) . . ?
O8 C21 C19 114.7(4) . . ?
O8 C22 H22A 109.6 . . ?
O8 C22 H22B 109.6 . . ?
O8 C22 C23 110.2(4) . . ?
H22A C22 H22B 108.1 . . ?
C23 C22 H22A 109.6 . . ?
C23 C22 H22B 109.6 . . ?
C22 C23 H23 107.4 . . ?
C22 C23 C24 112.3(4) . . ?
C22 C23 C26 108.1(4) . . ?
C24 C23 H23 107.4 . . ?
C26 C23 H23 107.4 . . ?
C26 C23 C24 113.8(4) . . ?
C23 C24 H24A 108.6 . . ?
C23 C24 H24B 108.6 . . ?
H24A C24 H24B 107.6 . . ?
C25 C24 C23 114.7(4) . . ?
C25 C24 H24A 108.6 . . ?
C25 C24 H24B 108.6 . . ?
C24 C25 H25A 109.5 . . ?
C24 C25 H25B 109.5 . . ?
C24 C25 H25C 109.5 . . ?
H25A C25 H25B 109.5 . . ?
H25A C25 H25C 109.5 . . ?
H25B C25 H25C 109.5 . . ?
C23 C26 H26A 108.6 . . ?
C23 C26 H26B 108.6 . . ?
C23 C26 C27 114.8(5) . . ?
H26A C26 H26B 107.5 . . ?
C27 C26 H26A 108.6 . . ?
C27 C26 H26B 108.6 . . ?
C26 C27 H27A 109.5 . . ?
C26 C27 H27B 109.5 . . ?
C26 C27 H27C 109.5 . . ?
H27A C27 H27B 109.5 . . ?
H27A C27 H27C 109.5 . . ?
H27B C27 H27C 109.5 . . ?

loop_
_geom_bond_atom_site_label_1
_geom_bond_atom_site_label_2
_geom_bond_distance
_geom_bond_site_symmetry_2
_geom_bond_publ_flag
P1 O4 1.578(3) . ?
P1 O5 1.466(3) . ?
P1 O6 1.579(3) . ?
P1 N6 1.611(4) . ?
P1 H1 1.91(7) . ?
O1 C7 1.422(5) . ?
O1 C8 1.451(5) . ?
O2 H2 0.8400 . ?
O2 C9 1.414(5) . ?
O3 H3 0.8400 . ?
O3 C10 1.392(6) . ?
O4 C12 1.444(5) . ?
O6 C13 1.405(5) . ?
O7 C21 1.208(7) . ?
O8 C21 1.314(6) . ?
O8 C22 1.459(6) . ?
N1 H1A 0.8800 . ?
N1 H1B 0.8800 . ?
N1 C1 1.330(5) . ?
N2 C1 1.340(5) . ?
N2 C2 1.368(5) . ?
N3 N4 1.379(4) . ?
N3 C2 1.294(6) . ?
N4 C3 1.394(5) . ?
N4 C6 1.357(5) . ?
N5 C11 1.139(6) . ?
N6 C19 1.455(6) . ?
N6 H1 0.86(3) . ?
C1 C3 1.423(6) . ?
C2 H2A 0.9500 . ?
C3 C4 1.388(6) . ?
C4 H4 0.9500 . ?
C4 C5 1.400(6) . ?
C5 H5 0.9500 . ?
C5 C6 1.399(5) . ?
C6 C7 1.492(5) . ?
C7 C10 1.556(5) . ?
C7 C11 1.501(6) . ?
C8 H8 1.0000 . ?
C8 C9 1.528(6) . ?
C8 C12 1.506(7) . ?
C9 H9 1.0000 . ?
C9 C10 1.538(6) . ?
C10 H10 1.0000 . ?
C12 H12A 0.9900 . ?
C12 H12B 0.9900 . ?
C13 C14 1.379(6) . ?
C13 C18 1.377(7) . ?
C14 H14 0.9500 . ?
C14 C15 1.382(8) . ?
C15 H15 0.9500 . ?
C15 C16 1.379(10) . ?
C16 H16 0.9500 . ?
C16 C17 1.359(9) . ?
C17 H17 0.9500 . ?
C17 C18 1.407(8) . ?
C18 H18 0.9500 . ?
C19 H19 1.0000 . ?
C19 C20 1.523(7) . ?
C19 C21 1.517(7) . ?
C20 H20A 0.9800 . ?
C20 H20B 0.9800 . ?
C20 H20C 0.9800 . ?
C22 H22A 0.9900 . ?
C22 H22B 0.9900 . ?
C22 C23 1.531(7) . ?
C23 H23 1.0000 . ?
C23 C24 1.548(7) . ?
C23 C26 1.532(7) . ?
C24 H24A 0.9900 . ?
C24 H24B 0.9900 . ?
C24 C25 1.512(8) . ?
C25 H25A 0.9800 . ?
C25 H25B 0.9800 . ?
C25 H25C 0.9800 . ?
C26 H26A 0.9900 . ?
C26 H26B 0.9900 . ?
C26 C27 1.534(9) . ?
C27 H27A 0.9800 . ?
C27 H27B 0.9800 . ?
C27 H27C 0.9800 . ?

loop_
_geom_hbond_atom_site_label_D
_geom_hbond_atom_site_label_H
_geom_hbond_atom_site_label_A
_geom_hbond_distance_DH
_geom_hbond_distance_HA
_geom_hbond_distance_DA
_geom_hbond_angle_DHA
_geom_hbond_site_symmetry_A
O2 H2 N2 0.84 1.96 2.738(5) 153.1 1_655
O3 H3 O7 0.84 2.05 2.798(6) 148.3 1_565
N1 H1A O3 0.88 2.36 3.220(5) 164.9 1_455
N1 H1B O5 0.88 1.92 2.797(5) 176.1 2_656
